data_7040795
loop_
_publ_author_name
'Yoneyama, Shota'
'Kodama, Takeshi'
'Kikuchi, Koichi'
'Fujisawa, Takumi'
'Yamaguchi, Akira'
'Sumiyama, Akihiko'
'Shuku, Yoshiaki'
'Aoyagi, Shinobu'
'Fujita, Wataru'

_publ_section_title
;
 Deuterium substitution effects on the structural and magnetic phase
 transitions of a hydrogen-bonded coordination polymer,
 bis(glycolato)copper(ii).
;
_journal_issue 42
_journal_name_full 'Dalton transactions (Cambridge, England : 2003)'
_journal_page_first 16774
_journal_page_last 16778
_journal_paper_doi 10.1039/c6dt03592b
_journal_volume 45
_journal_year 2016
_chemical_formula_moiety 'C4 H6 Cu O6'
_chemical_formula_sum 'C4 H6 Cu O6'
_chemical_formula_weight 213.63
_space_group_crystal_system monoclinic
_space_group_IT_number 14
_space_group_name_Hall '-P 2yn'
_space_group_name_H-M_alt 'P 1 21/n 1'
_symmetry_space_group_name_Hall '-P 2yn'
_symmetry_space_group_name_H-M 'P 1 21/n 1'
_atom_sites_solution_hydrogens geom
_atom_sites_solution_primary direct
_atom_sites_solution_secondary difmap
_audit_update_record
;
2016-07-14 deposited with the CCDC.
2016-10-03 downloaded from the CCDC.
;
_cell_angle_alpha 90.0000
_cell_angle_beta 107.338(3)
_cell_angle_gamma 90.0000
_cell_formula_units_Z 2
_cell_length_a 5.0794(5)
_cell_length_b 8.6924(8)
_cell_length_c 7.7046(8)
_cell_measurement_reflns_used 1365
_cell_measurement_temperature 230
_cell_measurement_theta_max 27.50
_cell_measurement_theta_min 4.70
_cell_volume 324.72(6)
_computing_cell_refinement 'CrystalClear-SM Expert 2.0 r16'
_computing_data_collection 'CrystalClear-SM Expert 2.0 r16 (Rigaku, 2014)'
_computing_data_reduction 'CrystalClear-SM Expert 2.0 r16'
_computing_molecular_graphics 'CrystalStructure 4.2'
_computing_publication_material 'CrystalStructure 4.2 (Rigaku, 2015)'
_computing_structure_refinement 'SHELXL Version 2014/7 (Sheldrick, 2008)'
_computing_structure_solution 'SHELXT Version 2014/5 (Sheldrick, 2014)'
_diffrn_ambient_temperature 230
_diffrn_detector_area_resol_mean 7.314
_diffrn_measured_fraction_theta_full 0.993
_diffrn_measured_fraction_theta_max 0.970
_diffrn_measurement_device_type 'Rigaku Mercury70'
_diffrn_measurement_method \w
_diffrn_radiation_type 'Mo K\a'
_diffrn_radiation_wavelength 0.71075
_diffrn_reflns_av_R_equivalents 0.0375
_diffrn_reflns_Laue_measured_fraction_full 0.993
_diffrn_reflns_Laue_measured_fraction_max 0.970
_diffrn_reflns_limit_h_max 6
_diffrn_reflns_limit_h_min -6
_diffrn_reflns_limit_k_max 10
_diffrn_reflns_limit_k_min -11
_diffrn_reflns_limit_l_max 7
_diffrn_reflns_limit_l_min -10
_diffrn_reflns_number 2952
_diffrn_reflns_point_group_measured_fraction_full 0.993
_diffrn_reflns_point_group_measured_fraction_max 0.970
_diffrn_reflns_theta_full 25.242
_diffrn_reflns_theta_max 27.469
_diffrn_reflns_theta_min 4.690
_diffrn_standards_number 0
_exptl_absorpt_coefficient_mu 3.341
_exptl_absorpt_correction_T_max 0.513
_exptl_absorpt_correction_T_min 0.412
_exptl_absorpt_correction_type multi-scan
_exptl_absorpt_process_details 'REQAB (Rigaku, 1998)'
_exptl_crystal_colour blue
_exptl_crystal_density_diffrn 2.185
_exptl_crystal_density_method 'not measured'
_exptl_crystal_description plate
_exptl_crystal_F_000 214.00
_exptl_crystal_size_max 0.300
_exptl_crystal_size_mid 0.200
_exptl_crystal_size_min 0.007
_refine_diff_density_max 0.42
_refine_diff_density_min -0.48
_refine_ls_extinction_method none
_refine_ls_goodness_of_fit_ref 1.143
_refine_ls_hydrogen_treatment mixed
_refine_ls_number_parameters 56
_refine_ls_number_reflns 720
_refine_ls_number_restraints 0
_refine_ls_R_factor_all 0.0243
_refine_ls_R_factor_gt 0.0228
_refine_ls_shift/su_max 0.000
_refine_ls_structure_factor_coef Fsqd
_refine_ls_weighting_details 'w = 1/[\s^2^(Fo^2^)+(0.0344P)^2^+0.0985P] where P=(Fo^2^+2Fc^2^)/3'
_refine_ls_weighting_scheme calc
_refine_ls_wR_factor_gt 0.0667
_refine_ls_wR_factor_ref 0.0676
_reflns_Friedel_coverage 0.000
_reflns_number_gt 668
_reflns_number_total 720
_reflns_threshold_expression F^2^>2.0\s(F^2^)
_cod_data_source_file c6dt03592b2.cif
_cod_data_source_block 160707f1
_cod_depositor_comments 'Adding full bibliography for 7040794--7040800.cif.'
_cod_database_code 7040795

loop_
_space_group_symop_id
_space_group_symop_operation_xyz
1 +X,+Y,+Z
2 1/2-X,1/2+Y,1/2-Z
3 -X,-Y,-Z
4 -1/2+X,-1/2-Y,-1/2+Z

loop_
_atom_site_label
_atom_site_type_symbol
_atom_site_fract_x
_atom_site_fract_y
_atom_site_fract_z
_atom_site_U_iso_or_equiv
_atom_site_adp_type
_atom_site_occupancy
_atom_site_site_symmetry_order
_atom_site_calc_flag
_atom_site_refinement_flags_posn
_atom_site_refinement_flags_adp
_atom_site_refinement_flags_occupancy
Cu1 Cu 0.5000 0.5000 0.5000 0.01753(17) Uani 1 2 d S . P
O2 O 0.5484(3) 0.66205(14) 0.34247(19) 0.0210(3) Uani 1 1 d . . .
O3 O 0.4107(3) 0.89665(15) 0.24420(19) 0.0222(3) Uani 1 1 d . . .
O4 O 0.2579(3) 0.64674(15) 0.5633(2) 0.0215(3) Uani 1 1 d . . .
C5 C 0.4083(4) 0.7827(2) 0.3426(2) 0.0168(4) Uani 1 1 d . . .
C6 C 0.2325(4) 0.7899(2) 0.4704(3) 0.0207(4) Uani 1 1 d . . .
H6A H 0.2959 0.8748 0.5588 0.025 Uiso 1 1 calc R U .
H6B H 0.0374 0.8089 0.4009 0.025 Uiso 1 1 calc R U .
H4 H 0.159(6) 0.632(3) 0.605(3) 0.025(7) Uiso 1 1 d . . .

loop_
_atom_site_aniso_label
_atom_site_aniso_U_11
_atom_site_aniso_U_22
_atom_site_aniso_U_33
_atom_site_aniso_U_23
_atom_site_aniso_U_13
_atom_site_aniso_U_12
Cu1 0.0229(3) 0.0140(3) 0.0213(3) 0.00231(10) 0.01513(18) 0.00217(10)
O2 0.0265(8) 0.0179(7) 0.0249(8) 0.0031(5) 0.0172(6) 0.0029(5)
O3 0.0267(8) 0.0201(7) 0.0245(7) 0.0072(5) 0.0151(6) 0.0043(5)
O4 0.0277(9) 0.0185(7) 0.0269(8) 0.0049(5) 0.0211(7) 0.0043(6)
C5 0.0166(9) 0.0195(9) 0.0152(9) -0.0007(7) 0.0059(7) -0.0017(7)
C6 0.0252(11) 0.0195(9) 0.0226(10) 0.0060(7) 0.0150(8) 0.0051(8)

loop_
_atom_type_symbol
_atom_type_description
_atom_type_scat_dispersion_real
_atom_type_scat_dispersion_imag
_atom_type_scat_source
C C 0.0033 0.0016
;
International Tables for Crystallography
(Vol. C, Tables 4.2.6.8 and 6.1.1.4)
;
H H 0.0000 0.0000
;
International Tables for Crystallography
(Vol. C, Table 6.1.1.4)
;
Cu Cu 0.3201 1.2651
;
International Tables for Crystallography
(Vol. C, Tables 4.2.6.8 and 6.1.1.4)
;
O O 0.0106 0.0060
;
International Tables for Crystallography
(Vol. C, Tables 4.2.6.8 and 6.1.1.4)
;

loop_
_geom_angle_atom_site_label_1
_geom_angle_atom_site_label_2
_geom_angle_atom_site_label_3
_geom_angle
_geom_angle_site_symmetry_1
_geom_angle_site_symmetry_3
O2 Cu1 O2 180.0 3_666 .
O2 Cu1 O4 96.52(6) 3_666 .
O2 Cu1 O4 83.48(6) . .
O2 Cu1 O4 83.48(6) 3_666 3_666
O2 Cu1 O4 96.52(6) . 3_666
O4 Cu1 O4 180.00(7) . 3_666
C5 O2 Cu1 115.35(12) . .
C6 O4 Cu1 114.82(11) . .
C6 O4 H4 115(2) . .
Cu1 O4 H4 128(2) . .
O3 C5 O2 123.28(17) . .
O3 C5 C6 118.36(16) . .
O2 C5 C6 118.35(16) . .
O4 C6 C5 107.93(15) . .
O4 C6 H6A 110.1 . .
C5 C6 H6A 110.1 . .
O4 C6 H6B 110.1 . .
C5 C6 H6B 110.1 . .
H6A C6 H6B 108.4 . .

loop_
_geom_bond_atom_site_label_1
_geom_bond_atom_site_label_2
_geom_bond_distance
_geom_bond_site_symmetry_2
Cu1 O2 1.9225(12) 3_666
Cu1 O2 1.9225(12) .
Cu1 O4 1.9326(13) .
Cu1 O4 1.9326(13) 3_666
O2 C5 1.267(2) .
O3 C5 1.250(2) .
O4 C6 1.422(2) .
O4 H4 0.69(2) .
C5 C6 1.515(3) .
C6 H6A 0.9900 .
C6 H6B 0.9900 .

loop_
_geom_hbond_atom_site_label_D
_geom_hbond_atom_site_label_H
_geom_hbond_atom_site_label_A
_geom_hbond_site_symmetry_A
_geom_hbond_distance_DA
_geom_hbond_distance_DH
_geom_hbond_distance_HA
_geom_hbond_angle_DHA
_geom_hbond_publ_flag
O4 H4 O3 4_576 2.581(2) 0.69(3) 1.90(3) 174(3) no

loop_
_geom_torsion_atom_site_label_1
_geom_torsion_atom_site_label_2
_geom_torsion_atom_site_label_3
_geom_torsion_atom_site_label_4
_geom_torsion
Cu1 O2 C5 O3 -177.99(14)
Cu1 O2 C5 C6 3.0(2)
Cu1 O4 C6 C5 0.7(2)
O3 C5 C6 O4 178.49(16)
O2 C5 C6 O4 -2.4(2)
